data_9015780
loop_
_publ_author_name
'Averbuch-Pouchot, M. T.'
'Durif, A.'
'Guitel, J. C.'

_publ_section_title
;
 Existence d'un nouvel anion condense: Cr2PO10.
 Structures cristallines de deux phosphochromates de baryum:
 BaHCr2PO10*H2O et BaHCr2PO10*3H2O
;
_journal_issue 5
_journal_name_full 'Acta Crystallographica, Section B'
_journal_page_first 1431
_journal_page_last 1435
_journal_paper_doi 10.1107/S0567740877006232
_journal_volume 33
_journal_year 1977
_chemical_formula_sum 'Ba Cr2 O11 P'
_space_group_IT_number 2
_symmetry_space_group_name_Hall '-P 1'
_symmetry_space_group_name_H-M 'P -1'
_cell_angle_alpha 106.28
_cell_angle_beta 105.37
_cell_angle_gamma 94.14
_cell_length_a 9.333
_cell_length_b 7.779
_cell_length_c 7.526
_cell_formula_units_Z 2
_cell_volume 499.356
_database_code_amcsd 0009587
_exptl_crystal_density_diffrn 2.981
_cod_original_formula_sum 'Ba Cr2 P O11'
_cod_database_code 9015780
_amcsd_formula_title 'Ba Cr2 H3 O11 P'

loop_
_space_group_symop_operation_xyz
x,y,z
-x,-y,-z

loop_
_atom_site_label
_atom_site_fract_x
_atom_site_fract_y
_atom_site_fract_z
Ba1 0.11799 0.45756 0.26568
Cr1 0.75030 0.72640 0.24430
Cr2 0.25360 0.93040 0.11870
P1 0.78230 0.14990 0.31650
O1 0.58790 0.70320 0.09740
O2 0.86130 0.62080 0.13160
O3 0.73620 0.65210 0.41810
O4 0.82640 0.96960 0.34560
O5 0.67310 0.21700 0.44090
O6 0.91350 0.29700 0.39040
O7 0.68940 0.11350 0.10230
O8 0.14620 0.74990 0.10320
O9 0.16290 0.10090 0.13120
O10 0.40360 0.97810 0.29830
O11 0.41550 0.46570 0.28770

loop_
_cod_related_entry_id
_cod_related_entry_database
_cod_related_entry_code
1 AMCSD 0009587
